data_7052755
loop_
_publ_author_name
'Riob\'e, Fran\,cois'
'Piron, Flavia'
'R\'ethor\'e, C\'eline'
'Madalan, Augustin M.'
'G\'omez-Garc\'ia, Carlos J.'
'Lacour, J\'er\^ome'
'Wallis, John D.'
'Avarvari, Narcis'

_publ_section_title
;
 Radical cation salts of BEDT-TTF, enantiopure tetramethyl-BEDT-TTF,
 and TTF-Oxazoline (TTF-Ox) donors with the homoleptic TRISPHAT anion
;
_journal_issue 10
_journal_name_full 'New Journal of Chemistry'
_journal_page_first 2279
_journal_paper_doi 10.1039/c1nj20310j
_journal_volume 35
_journal_year 2011
_chemical_absolute_configuration syn
_chemical_formula_sum 'C36 H22 Cl12 N2 O6 P S8'
_chemical_formula_weight 1291.41
_chemical_name_common '(R,R,R,R)-TMBEDT-TTF TRISPHAT'
_chemical_name_systematic
;
?
;
_space_group_IT_number 1
_symmetry_cell_setting triclinic
_symmetry_space_group_name_Hall 'P 1'
_symmetry_space_group_name_H-M 'P 1'
_atom_sites_solution_hydrogens geom
_atom_sites_solution_primary direct
_atom_sites_solution_secondary difmap
_audit_creation_method SHELXL-97
_cell_angle_alpha 76.714(4)
_cell_angle_beta 89.170(4)
_cell_angle_gamma 67.160(5)
_cell_formula_units_Z 2
_cell_length_a 11.5900(7)
_cell_length_b 14.1051(9)
_cell_length_c 17.1138(8)
_cell_measurement_reflns_used 21304
_cell_measurement_temperature 293(2)
_cell_measurement_theta_max 27.5
_cell_measurement_theta_min 3.0
_cell_volume 2500.6(3)
_computing_cell_refinement 'Dirax/lsq (Duisenberg & Schreurs, 1989-2000)'
_computing_data_collection KappaCCD
_computing_data_reduction 'Denzo and Scalepak'
_computing_structure_refinement 'SHELXL-97 (Sheldrick, 1997)'
_computing_structure_solution 'SHELXS-97 (Sheldrick, 1997)'
_diffrn_ambient_temperature 293(2)
_diffrn_measured_fraction_theta_full 0.992
_diffrn_measured_fraction_theta_max 0.992
_diffrn_measurement_device_type 'Nonius Kappa CCD'
_diffrn_measurement_method 'phi and omega scans'
_diffrn_radiation_monochromator graphite
_diffrn_radiation_source 'fine-focus sealed tube'
_diffrn_radiation_type MoK\a
_diffrn_radiation_wavelength 0.71073
_diffrn_reflns_av_R_equivalents 0.0372
_diffrn_reflns_av_sigmaI/netI 0.0833
_diffrn_reflns_limit_h_max 15
_diffrn_reflns_limit_h_min -15
_diffrn_reflns_limit_k_max 18
_diffrn_reflns_limit_k_min -18
_diffrn_reflns_limit_l_max 22
_diffrn_reflns_limit_l_min -22
_diffrn_reflns_number 44365
_diffrn_reflns_theta_full 27.50
_diffrn_reflns_theta_max 27.50
_diffrn_reflns_theta_min 2.98
_exptl_absorpt_coefficient_mu 1.077
_exptl_absorpt_correction_T_max 1
_exptl_absorpt_correction_T_min 0.785000
_exptl_absorpt_correction_type multi-scan
_exptl_absorpt_process_details sadabs
_exptl_crystal_colour black
_exptl_crystal_density_diffrn 1.715
_exptl_crystal_density_meas ?
_exptl_crystal_density_method 'not measured'
_exptl_crystal_description prism
_exptl_crystal_F_000 1294
_exptl_crystal_size_max 0.6
_exptl_crystal_size_mid 0.08
_exptl_crystal_size_min 0.04
_refine_diff_density_max 0.449
_refine_diff_density_min -0.437
_refine_diff_density_rms 0.070
_refine_ls_abs_structure_details 'Flack H D (1983), Acta Cryst. A39, 876-881'
_refine_ls_abs_structure_Flack -0.01(8)
_refine_ls_extinction_method none
_refine_ls_goodness_of_fit_ref 1.051
_refine_ls_hydrogen_treatment constr
_refine_ls_matrix_type full
_refine_ls_number_parameters 1175
_refine_ls_number_reflns 21289
_refine_ls_number_restraints 3
_refine_ls_restrained_S_all 1.051
_refine_ls_R_factor_all 0.1340
_refine_ls_R_factor_gt 0.0557
_refine_ls_shift/su_max 0.002
_refine_ls_shift/su_mean 0.000
_refine_ls_structure_factor_coef Fsqd
_refine_ls_weighting_details 'calc w=1/[\s^2^(Fo^2^)+(0.0215P)^2^+1.4632P] where P=(Fo^2^+2Fc^2^)/3'
_refine_ls_weighting_scheme calc
_refine_ls_wR_factor_gt 0.0752
_refine_ls_wR_factor_ref 0.0934
_reflns_number_gt 11811
_reflns_number_total 21289
_reflns_threshold_expression >2sigma(I)
_cod_data_source_file c1nj20310j.txt
_cod_data_source_block 5
_cod_depositor_comments
;
The following automatic conversions were performed:

'_symmetry_cell_setting' value 'Triclinic' changed to 'triclinic'
according to /home/saulius/struct/CIF-dictionaries/cif_core.dic
dictionary named 'cif_core.dic' version 2.4.1 from 2010-06-29.

Automatic conversion script
Id: cif_fix_values 1715 2011-07-08 13:25:40Z adriana 

The following automatic conversions were performed:

'_exptl_crystal_density_meas' value 'not measured' was changed to '?'
- the value is perceived as not measured.

Automatic conversion script
Id: cif_fix_values 3008 2015-01-20 13:52:24Z robertas 
;
_cod_original_cell_volume 2500.6(2)
_cod_original_sg_symbol_H-M P1
_cod_database_code 7052755

loop_
_symmetry_equiv_pos_as_xyz
'x, y, z'

loop_
_atom_site_label
_atom_site_type_symbol
_atom_site_fract_x
_atom_site_fract_y
_atom_site_fract_z
_atom_site_U_iso_or_equiv
_atom_site_adp_type
_atom_site_occupancy
_atom_site_symmetry_multiplicity
_atom_site_calc_flag
_atom_site_refinement_flags
S1A S 0.3752(3) 0.5285(2) 0.54354(16) 0.0520(8) Uani 1 1 d .
S2A S 0.4958(3) 0.6026(3) 0.69545(15) 0.0533(8) Uani 1 1 d .
S3A S 0.4899(3) 0.6558(2) 0.43591(15) 0.0453(7) Uani 1 1 d .
S4A S 0.5919(2) 0.7137(2) 0.56392(15) 0.0470(7) Uani 1 1 d .
S5A S 0.6174(3) 0.7800(2) 0.30557(15) 0.0425(7) Uani 1 1 d .
S6A S 0.7204(3) 0.8369(2) 0.43295(16) 0.0465(7) Uani 1 1 d .
S7A S 0.7316(4) 0.8762(3) 0.17525(19) 0.0773(11) Uani 1 1 d .
S8A S 0.8563(3) 0.9470(3) 0.32556(18) 0.0639(9) Uani 1 1 d .
C5A C 0.4669(10) 0.6070(8) 0.5334(6) 0.038(2) Uani 1 1 d .
C6A C 0.5107(9) 0.6383(8) 0.5931(6) 0.045(3) Uani 1 1 d .
C7A C 0.5746(9) 0.7222(8) 0.4645(6) 0.042(3) Uani 1 1 d .
C8A C 0.6279(9) 0.7749(7) 0.4050(6) 0.041(3) Uani 1 1 d .
C9A C 0.7112(9) 0.8527(8) 0.2744(6) 0.043(3) Uani 1 1 d .
C10A C 0.7550(9) 0.8776(8) 0.3386(6) 0.041(3) Uani 1 1 d .
C1A C 0.4081(7) 0.4621(6) 0.6508(4) 0.054(2) Uani 1 1 d .
H1A H 0.4962 0.4121 0.6613 0.065 Uiso 1 1 calc R
C2A C 0.3820(7) 0.5396(5) 0.7030(4) 0.0456(16) Uani 1 1 d .
H2A H 0.2980 0.5954 0.6859 0.055 Uiso 1 1 calc R
C3A C 0.3222(13) 0.4008(10) 0.6704(7) 0.081(4) Uani 1 1 d .
H3A1 H 0.3392 0.3511 0.6374 0.121 Uiso 1 1 calc R
H3A2 H 0.2359 0.4497 0.6599 0.121 Uiso 1 1 calc R
H3A3 H 0.3381 0.3633 0.7262 0.121 Uiso 1 1 calc R
C4A C 0.3887(12) 0.4931(9) 0.7941(6) 0.071(3) Uani 1 1 d .
H4A1 H 0.3703 0.5486 0.8218 0.106 Uiso 1 1 calc R
H4A2 H 0.4715 0.4401 0.8123 0.106 Uiso 1 1 calc R
H4A3 H 0.3285 0.4614 0.8050 0.106 Uiso 1 1 calc R
C11A C 0.8229(7) 0.9570(6) 0.1615(4) 0.0569(18) Uani 1 1 d .
H11A H 0.7650 1.0310 0.1556 0.068 Uiso 1 1 calc R
C12A C 0.9215(9) 0.9274(7) 0.2310(6) 0.062(3) Uani 1 1 d .
H12A H 0.9780 0.8527 0.2385 0.074 Uiso 1 1 calc R
C13A C 0.8790(11) 0.9460(9) 0.0808(6) 0.089(4) Uani 1 1 d .
H13A H 0.8128 0.9655 0.0397 0.134 Uiso 1 1 calc R
H13B H 0.9361 0.8738 0.0854 0.134 Uiso 1 1 calc R
H13C H 0.9233 0.9918 0.0667 0.134 Uiso 1 1 calc R
C14A C 0.9990(12) 0.9948(11) 0.2138(8) 0.086(4) Uani 1 1 d .
H14A H 1.0600 0.9742 0.2584 0.129 Uiso 1 1 calc R
H14B H 0.9446 1.0683 0.2064 0.129 Uiso 1 1 calc R
H14C H 1.0411 0.9844 0.1659 0.129 Uiso 1 1 calc R
P1A P -0.2878(3) 0.5184(2) 0.18918(16) 0.0405(7) Uani 1 1 d .
O1A O -0.4239(6) 0.6203(5) 0.1987(4) 0.0418(17) Uani 1 1 d .
O2A O -0.2531(6) 0.5993(5) 0.1097(4) 0.0436(18) Uani 1 1 d .
O3A O -0.3221(6) 0.4409(5) 0.2708(4) 0.0448(19) Uani 1 1 d .
O4A O -0.1998(7) 0.5515(6) 0.2503(4) 0.050(2) Uani 1 1 d .
O5A O -0.3742(6) 0.4840(5) 0.1288(4) 0.0420(18) Uani 1 1 d .
O6A O -0.1508(6) 0.4161(5) 0.1765(4) 0.0441(18) Uani 1 1 d .
Cl1 Cl -0.2238(3) 0.7602(2) -0.03287(17) 0.0655(9) Uani 1 1 d .
Cl2 Cl -0.4621(4) 0.9744(2) -0.0709(2) 0.0887(12) Uani 1 1 d .
Cl3 Cl -0.6913(3) 1.0007(2) 0.0345(2) 0.0816(11) Uani 1 1 d .
Cl4 Cl -0.6729(3) 0.8128(3) 0.1814(2) 0.0700(10) Uani 1 1 d .
Cl5 Cl -0.0530(3) 0.5903(2) 0.3753(2) 0.0677(9) Uani 1 1 d .
Cl6 Cl -0.0837(3) 0.4803(3) 0.55264(19) 0.0818(11) Uani 1 1 d .
Cl7 Cl -0.2461(3) 0.3446(3) 0.57998(17) 0.0759(10) Uani 1 1 d .
Cl8 Cl -0.3723(3) 0.3157(3) 0.43015(18) 0.0677(9) Uani 1 1 d .
Cl9 Cl 0.0718(3) 0.2474(3) 0.1258(2) 0.0704(10) Uani 1 1 d .
Cl10 Cl -0.0070(3) 0.1635(2) -0.01088(19) 0.0695(9) Uani 1 1 d .
Cl11 Cl -0.2946(3) 0.2429(3) -0.06577(19) 0.0727(9) Uani 1 1 d .
Cl12 Cl -0.4939(3) 0.4213(2) 0.00338(16) 0.0548(8) Uani 1 1 d .
C15A C -0.4439(10) 0.7066(8) 0.1389(6) 0.039(3) Uani 1 1 d .
C16A C -0.3496(9) 0.6965(7) 0.0883(6) 0.037(3) Uani 1 1 d .
C17A C -0.3500(10) 0.7764(8) 0.0237(6) 0.044(3) Uani 1 1 d .
C18A C -0.4565(11) 0.8750(8) 0.0072(6) 0.049(3) Uani 1 1 d .
C19A C -0.5553(10) 0.8820(8) 0.0565(7) 0.055(3) Uani 1 1 d .
C20A C -0.5511(10) 0.7995(9) 0.1222(6) 0.046(3) Uani 1 1 d .
C21A C -0.2720(11) 0.4446(8) 0.3403(6) 0.046(3) Uani 1 1 d .
C22A C -0.2064(10) 0.5049(8) 0.3307(6) 0.042(3) Uani 1 1 d .
C23A C -0.1425(11) 0.5165(8) 0.3936(7) 0.048(3) Uani 1 1 d .
C24A C -0.1593(10) 0.4643(8) 0.4716(6) 0.046(3) Uani 1 1 d .
C25A C -0.2310(10) 0.4063(9) 0.4819(6) 0.051(3) Uani 1 1 d .
C26A C -0.2874(10) 0.3948(8) 0.4182(6) 0.048(3) Uani 1 1 d .
C27A C -0.2993(10) 0.4117(7) 0.0933(6) 0.036(2) Uani 1 1 d .
C28A C -0.1722(10) 0.3701(8) 0.1201(5) 0.042(3) Uani 1 1 d .
C29A C -0.0834(9) 0.2939(8) 0.0909(6) 0.041(3) Uani 1 1 d .
C30A C -0.1210(10) 0.2573(8) 0.0303(6) 0.047(3) Uani 1 1 d .
C31A C -0.2487(11) 0.2928(8) 0.0046(6) 0.049(3) Uani 1 1 d .
C32A C -0.3382(10) 0.3703(7) 0.0354(5) 0.040(3) Uani 1 1 d .
S1B S 0.0353(3) 0.7108(3) 0.58127(17) 0.0604(9) Uani 1 1 d .
S2B S 0.1435(3) 0.7900(3) 0.73389(16) 0.0602(9) Uani 1 1 d .
S3B S 0.1683(3) 0.8223(2) 0.47705(15) 0.0445(7) Uani 1 1 d .
S4B S 0.2670(3) 0.8831(2) 0.60493(15) 0.0424(7) Uani 1 1 d .
S5B S 0.2965(3) 0.9417(2) 0.34724(15) 0.0490(8) Uani 1 1 d .
S6B S 0.3985(3) 1.0041(2) 0.47239(15) 0.0438(7) Uani 1 1 d .
S7B S 0.3804(3) 1.0596(3) 0.21217(17) 0.0612(9) Uani 1 1 d .
S8B S 0.5049(3) 1.1352(3) 0.36130(17) 0.0607(9) Uani 1 1 d .
C5B C 0.1257(10) 0.7827(7) 0.5756(5) 0.043(3) Uani 1 1 d .
C6B C 0.1758(9) 0.8132(8) 0.6307(5) 0.042(3) Uani 1 1 d .
C7B C 0.2555(9) 0.8843(8) 0.5029(5) 0.039(3) Uani 1 1 d .
C8B C 0.3120(9) 0.9359(8) 0.4496(5) 0.039(3) Uani 1 1 d .
C9B C 0.3744(9) 1.0300(7) 0.3158(6) 0.038(2) Uani 1 1 d .
C10B C 0.4249(10) 1.0570(8) 0.3726(6) 0.042(3) Uani 1 1 d .
C1B C -0.0023(9) 0.6927(7) 0.6869(5) 0.056(2) Uani 1 1 d .
H1B H 0.0621 0.6261 0.7180 0.067 Uiso 1 1 calc R
C2B C -0.0078(7) 0.7791(6) 0.7252(4) 0.0551(18) Uani 1 1 d .
H2B H -0.0680 0.8465 0.6920 0.066 Uiso 1 1 calc R
C3B C -0.1253(11) 0.6774(10) 0.6830(8) 0.072(3) Uani 1 1 d .
H3B1 H -0.1140 0.6207 0.6576 0.108 Uiso 1 1 calc R
H3B2 H -0.1897 0.7417 0.6523 0.108 Uiso 1 1 calc R
H3B3 H -0.1495 0.6602 0.7365 0.108 Uiso 1 1 calc R
C4B C -0.0484(11) 0.7664(9) 0.8099(6) 0.090(4) Uani 1 1 d .
H4B1 H -0.0500 0.8246 0.8307 0.135 Uiso 1 1 calc R
H4B2 H 0.0099 0.7010 0.8436 0.135 Uiso 1 1 calc R
H4B3 H -0.1307 0.7655 0.8094 0.135 Uiso 1 1 calc R
C11B C 0.4224(7) 1.1711(6) 0.1993(4) 0.062(2) Uani 1 1 d .
H11B H 0.3503 1.2311 0.2096 0.074 Uiso 1 1 calc R
C12B C 0.5366(8) 1.1518(6) 0.2547(4) 0.056(2) Uani 1 1 d .
H12B H 0.6052 1.0866 0.2489 0.067 Uiso 1 1 calc R
C13B C 0.4465(13) 1.1972(11) 0.1107(7) 0.102(5) Uani 1 1 d .
H13D H 0.3736 1.2089 0.0777 0.153 Uiso 1 1 calc R
H13E H 0.5173 1.1392 0.0998 0.153 Uiso 1 1 calc R
H13F H 0.4638 1.2601 0.0986 0.153 Uiso 1 1 calc R
C14B C 0.5853(14) 1.2391(10) 0.2408(7) 0.085(4) Uani 1 1 d .
H14D H 0.6560 1.2187 0.2787 0.127 Uiso 1 1 calc R
H14E H 0.5201 1.3033 0.2479 0.127 Uiso 1 1 calc R
H14F H 0.6107 1.2507 0.1870 0.127 Uiso 1 1 calc R
P1B P 0.1674(3) 0.1477(2) 0.71656(16) 0.0412(7) Uani 1 1 d .
O1B O 0.1318(6) 0.0690(5) 0.7984(4) 0.0417(18) Uani 1 1 d .
O2B O 0.3061(6) 0.0408(5) 0.7124(4) 0.0437(19) Uani 1 1 d .
O3B O 0.2519(6) 0.1835(5) 0.7758(4) 0.0388(18) Uani 1 1 d .
O4B O 0.0345(6) 0.2497(5) 0.7262(4) 0.0398(18) Uani 1 1 d .
O5B O 0.0809(6) 0.1135(5) 0.6561(4) 0.0416(18) Uani 1 1 d .
O6B O 0.2040(6) 0.2222(5) 0.6329(4) 0.0435(18) Uani 1 1 d .
Cl13 Cl 0.5518(3) -0.1484(2) 0.72862(18) 0.0622(9) Uani 1 1 d .
Cl14 Cl 0.5622(3) -0.3366(2) 0.87744(18) 0.0663(9) Uani 1 1 d .
Cl15 Cl 0.3349(3) -0.3072(2) 0.98152(18) 0.0725(9) Uani 1 1 d .
Cl16 Cl 0.0980(3) -0.0902(2) 0.94038(17) 0.0635(9) Uani 1 1 d .
Cl17 Cl -0.1946(3) 0.4226(2) 0.77454(18) 0.0573(8) Uani 1 1 d .
Cl18 Cl -0.1126(3) 0.5124(2) 0.90807(19) 0.0676(9) Uani 1 1 d .
Cl19 Cl 0.1701(3) 0.4324(3) 0.96490(18) 0.0721(9) Uani 1 1 d .
Cl20 Cl 0.3711(3) 0.2492(2) 0.89890(16) 0.0517(7) Uani 1 1 d .
Cl21 Cl 0.2534(3) 0.3422(3) 0.47252(18) 0.0693(9) Uani 1 1 d .
Cl22 Cl 0.1241(3) 0.3104(3) 0.32563(18) 0.0831(11) Uani 1 1 d .
Cl23 Cl -0.0335(3) 0.1723(3) 0.3558(2) 0.0876(12) Uani 1 1 d .
Cl24 Cl -0.0662(3) 0.0667(2) 0.5342(2) 0.0666(9) Uani 1 1 d .
C15B C 0.2234(9) -0.0286(8) 0.8219(6) 0.041(3) Uani 1 1 d .
C16B C 0.3252(10) -0.0446(8) 0.7738(6) 0.037(3) Uani 1 1 d .
C17B C 0.4279(9) -0.1388(8) 0.7888(6) 0.043(3) Uani 1 1 d .
C18B C 0.4331(10) -0.2189(8) 0.8545(6) 0.045(3) Uani 1 1 d .
C19B C 0.3309(11) -0.2013(8) 0.9005(5) 0.050(3) Uani 1 1 d .
C20B C 0.2270(10) -0.1096(8) 0.8849(6) 0.044(3) Uani 1 1 d .
C21B C 0.1757(10) 0.2634(7) 0.8099(5) 0.034(2) Uani 1 1 d .
C22B C 0.0515(9) 0.2984(7) 0.7811(6) 0.037(3) Uani 1 1 d .
C23B C -0.0393(9) 0.3770(8) 0.8115(6) 0.042(3) Uani 1 1 d .
C24B C -0.0011(9) 0.4182(7) 0.8681(6) 0.042(3) Uani 1 1 d .
C25B C 0.1217(10) 0.3805(8) 0.8947(6) 0.042(3) Uani 1 1 d .
C26B C 0.2139(9) 0.2984(7) 0.8661(6) 0.039(3) Uani 1 1 d .
C28B C 0.1537(9) 0.2179(8) 0.5634(6) 0.039(3) Uani 1 1 d .
C27B C 0.0802(10) 0.1550(8) 0.5788(6) 0.043(3) Uani 1 1 d .
C29B C 0.1661(10) 0.2675(8) 0.4889(6) 0.049(3) Uani 1 1 d .
C30B C 0.1033(11) 0.2522(9) 0.4213(6) 0.058(3) Uani 1 1 d .
C31B C 0.0351(11) 0.1867(9) 0.4366(7) 0.058(3) Uani 1 1 d .
C32B C 0.0232(10) 0.1411(8) 0.5150(7) 0.051(3) Uani 1 1 d .
N1A N 0.6280(13) 0.2298(9) 0.7469(8) 0.128(5) Uani 1 1 d .
C33A C 0.8491(13) 0.0962(15) 0.7725(10) 0.129(5) Uani 1 1 d .
H33A H 0.8991 0.1364 0.7742 0.194 Uiso 1 1 calc R
H33B H 0.8704 0.0627 0.7284 0.194 Uiso 1 1 calc R
H33C H 0.8652 0.0430 0.8221 0.194 Uiso 1 1 calc R
C34A C 0.7227(12) 0.1634(10) 0.7620(8) 0.080(4) Uani 1 1 d .
N1B N 0.7175(11) -0.0273(9) 0.5953(8) 0.127(5) Uani 1 1 d .
C33B C 0.5238(13) 0.1284(10) 0.6090(8) 0.089(4) Uani 1 1 d .
H33D H 0.5227 0.1284 0.6651 0.133 Uiso 1 1 calc R
H33E H 0.4487 0.1232 0.5913 0.133 Uiso 1 1 calc R
H33F H 0.5279 0.1931 0.5783 0.133 Uiso 1 1 calc R
C34B C 0.6312(11) 0.0399(11) 0.5974(8) 0.070(4) Uani 1 1 d .
N1C N 0.1705(15) 0.6932(13) 0.3280(8) 0.135(5) Uani 1 1 d .
C33C C 0.3480(15) 0.5280(13) 0.3022(11) 0.124(6) Uani 1 1 d .
H33G H 0.3944 0.5490 0.2597 0.186 Uiso 1 1 calc R
H33H H 0.3173 0.4792 0.2885 0.186 Uiso 1 1 calc R
H33I H 0.4018 0.4943 0.3513 0.186 Uiso 1 1 calc R
C34C C 0.2449(18) 0.6189(14) 0.3130(10) 0.104(5) Uani 1 1 d .
N1D N 0.2515(16) 0.4599(17) 0.1503(11) 0.214(9) Uani 1 1 d .
C33D C 0.0342(14) 0.5916(18) 0.1274(13) 0.222(12) Uani 1 1 d .
H33J H -0.0214 0.5808 0.1673 0.333 Uiso 1 1 calc R
H33K H -0.0002 0.5959 0.0753 0.333 Uiso 1 1 calc R
H33L H 0.0438 0.6563 0.1268 0.333 Uiso 1 1 calc R
C34D C 0.1512(19) 0.5068(18) 0.1457(10) 0.125(8) Uani 1 1 d .

loop_
_atom_site_aniso_label
_atom_site_aniso_U_11
_atom_site_aniso_U_22
_atom_site_aniso_U_33
_atom_site_aniso_U_23
_atom_site_aniso_U_13
_atom_site_aniso_U_12
S1A 0.073(2) 0.0556(18) 0.0438(16) -0.0192(13) 0.0088(14) -0.0387(17)
S2A 0.0581(19) 0.080(2) 0.0298(14) -0.0143(14) 0.0025(12) -0.0347(17)
S3A 0.0563(18) 0.0507(16) 0.0371(14) -0.0178(12) 0.0047(12) -0.0260(14)
S4A 0.0414(16) 0.0648(17) 0.0420(14) -0.0189(13) -0.0004(11) -0.0252(13)
S5A 0.0491(17) 0.0467(16) 0.0404(14) -0.0181(12) 0.0056(12) -0.0240(14)
S6A 0.0462(17) 0.0553(17) 0.0440(15) -0.0197(13) 0.0001(12) -0.0220(14)
S7A 0.102(3) 0.121(3) 0.0495(18) -0.0276(18) 0.0171(17) -0.083(2)
S8A 0.065(2) 0.084(2) 0.0656(19) -0.0226(17) 0.0015(14) -0.0507(17)
C5A 0.040(5) 0.036(5) 0.041(5) -0.009(4) 0.005(4) -0.019(4)
C6A 0.031(6) 0.049(6) 0.041(6) -0.016(5) -0.002(4) 0.003(5)
C7A 0.039(6) 0.038(5) 0.052(6) -0.011(4) 0.010(4) -0.019(5)
C8A 0.030(6) 0.030(5) 0.060(6) -0.019(5) -0.004(5) -0.006(5)
C9A 0.037(6) 0.040(6) 0.065(6) -0.018(5) 0.021(4) -0.024(5)
C10A 0.035(5) 0.050(6) 0.054(6) -0.024(5) -0.003(4) -0.027(5)
C1A 0.058(5) 0.050(5) 0.052(4) -0.011(3) 0.009(4) -0.021(4)
C2A 0.047(4) 0.047(4) 0.045(4) -0.010(3) 0.007(3) -0.022(3)
C3A 0.121(9) 0.079(7) 0.071(7) -0.024(5) 0.019(6) -0.066(7)
C4A 0.114(8) 0.065(5) 0.042(5) -0.007(4) 0.005(5) -0.048(6)
C11A 0.058(5) 0.068(5) 0.057(4) -0.024(4) 0.016(4) -0.034(4)
C12A 0.050(5) 0.062(6) 0.072(6) -0.023(5) 0.012(4) -0.018(4)
C13A 0.113(8) 0.112(8) 0.070(6) -0.039(6) 0.045(5) -0.065(7)
C14A 0.088(9) 0.143(11) 0.082(7) -0.042(7) 0.037(6) -0.099(9)
P1A 0.0416(17) 0.0396(16) 0.0383(15) -0.0131(12) 0.0036(12) -0.0118(14)
O1A 0.047(4) 0.042(4) 0.041(4) -0.016(3) 0.012(3) -0.020(3)
O2A 0.043(4) 0.034(4) 0.049(4) -0.018(3) 0.013(3) -0.007(3)
O3A 0.054(5) 0.053(4) 0.028(4) -0.012(3) -0.005(3) -0.020(4)
O4A 0.056(5) 0.052(4) 0.047(5) -0.020(4) 0.004(4) -0.022(4)
O5A 0.035(4) 0.049(4) 0.043(4) -0.022(3) -0.001(3) -0.011(4)
O6A 0.046(4) 0.035(4) 0.050(4) -0.018(3) -0.003(3) -0.010(3)
Cl1 0.075(2) 0.0632(19) 0.0552(17) -0.0091(14) 0.0160(14) -0.0274(17)
Cl2 0.131(3) 0.0491(18) 0.0627(19) 0.0044(15) -0.0170(18) -0.0203(19)
Cl3 0.073(2) 0.0569(19) 0.088(2) -0.0347(16) -0.0310(16) 0.0131(16)
Cl4 0.0472(18) 0.086(2) 0.080(2) -0.0472(18) 0.0137(15) -0.0144(17)
Cl5 0.059(2) 0.0648(19) 0.082(2) -0.0337(16) -0.0078(16) -0.0183(16)
Cl6 0.086(2) 0.087(2) 0.0600(18) -0.0344(16) -0.0193(16) -0.0118(18)
Cl7 0.088(2) 0.078(2) 0.0356(15) -0.0053(13) 0.0031(14) -0.0094(17)
Cl8 0.079(2) 0.0656(18) 0.0567(17) -0.0065(14) 0.0091(15) -0.0315(17)
Cl9 0.0401(18) 0.074(2) 0.089(2) -0.0313(17) 0.0030(14) -0.0076(16)
Cl10 0.073(2) 0.0540(16) 0.0779(18) -0.0338(13) 0.0231(14) -0.0118(14)
Cl11 0.083(2) 0.0743(19) 0.0699(18) -0.0419(15) 0.0016(15) -0.0269(17)
Cl12 0.0516(17) 0.0573(16) 0.0486(15) -0.0122(12) -0.0101(12) -0.0141(14)
C15A 0.041(6) 0.041(6) 0.045(6) -0.029(5) 0.008(5) -0.014(5)
C16A 0.042(6) 0.026(5) 0.040(5) -0.011(4) -0.013(4) -0.008(5)
C17A 0.054(7) 0.049(7) 0.037(6) -0.025(5) 0.003(5) -0.022(6)
C18A 0.057(7) 0.028(5) 0.051(6) -0.017(4) -0.021(5) -0.001(5)
C19A 0.038(6) 0.045(7) 0.069(7) -0.036(6) -0.022(5) 0.012(5)
C20A 0.047(7) 0.049(6) 0.046(6) -0.023(5) -0.002(5) -0.016(5)
C21A 0.052(7) 0.033(6) 0.042(6) -0.008(5) 0.009(5) -0.007(5)
C22A 0.052(7) 0.038(6) 0.033(6) -0.017(5) -0.002(5) -0.010(5)
C23A 0.047(7) 0.026(5) 0.066(7) -0.018(5) -0.006(5) -0.007(5)
C24A 0.048(6) 0.043(5) 0.038(5) -0.029(4) -0.009(4) 0.004(5)
C25A 0.037(6) 0.056(7) 0.043(6) -0.011(5) 0.014(4) -0.001(5)
C26A 0.052(7) 0.048(6) 0.040(6) -0.022(5) 0.010(5) -0.009(6)
C27A 0.042(6) 0.025(5) 0.038(5) -0.007(4) 0.005(4) -0.010(4)
C28A 0.050(7) 0.047(6) 0.030(5) -0.013(4) 0.006(4) -0.018(5)
C29A 0.043(6) 0.040(6) 0.044(5) -0.013(4) 0.013(5) -0.018(5)
C30A 0.062(7) 0.040(5) 0.046(5) -0.026(4) 0.026(5) -0.018(5)
C31A 0.062(7) 0.042(6) 0.034(5) -0.007(4) -0.004(4) -0.013(5)
C32A 0.059(7) 0.038(6) 0.016(4) -0.007(4) 0.001(4) -0.012(5)
S1B 0.068(2) 0.089(2) 0.0581(18) -0.0413(16) 0.0215(14) -0.0537(18)
S2B 0.086(2) 0.087(2) 0.0368(15) -0.0296(15) 0.0158(14) -0.056(2)
S3B 0.0475(17) 0.0548(16) 0.0367(14) -0.0154(12) -0.0007(11) -0.0234(13)
S4B 0.0538(18) 0.0458(16) 0.0385(14) -0.0198(12) 0.0050(12) -0.0258(14)
S5B 0.0549(18) 0.0610(17) 0.0351(14) -0.0128(12) -0.0010(12) -0.0265(14)
S6B 0.0580(18) 0.0455(15) 0.0375(14) -0.0191(12) 0.0092(12) -0.0257(14)
S7B 0.074(2) 0.074(2) 0.0381(16) -0.0090(15) -0.0038(14) -0.0340(18)
S8B 0.082(2) 0.075(2) 0.0447(17) -0.0221(15) 0.0159(15) -0.048(2)
C5B 0.056(6) 0.036(5) 0.030(5) -0.008(4) 0.014(4) -0.011(5)
C6B 0.053(6) 0.053(6) 0.025(5) -0.019(4) -0.003(4) -0.021(5)
C7B 0.047(6) 0.048(6) 0.024(5) -0.016(4) 0.010(4) -0.017(5)
C8B 0.037(5) 0.051(6) 0.027(5) -0.022(4) -0.006(4) -0.010(5)
C9B 0.047(6) 0.040(6) 0.033(5) -0.005(4) 0.001(4) -0.025(5)
C10B 0.042(6) 0.044(6) 0.034(5) -0.017(4) 0.011(4) -0.007(5)
C1B 0.058(6) 0.066(6) 0.054(5) -0.014(4) 0.006(4) -0.037(5)
C2B 0.059(5) 0.069(5) 0.055(4) -0.028(4) 0.023(3) -0.038(4)
C3B 0.055(7) 0.088(8) 0.084(7) -0.029(6) 0.010(5) -0.035(6)
C4B 0.127(9) 0.125(9) 0.067(6) -0.047(6) 0.048(6) -0.091(8)
C11B 0.074(6) 0.051(5) 0.038(4) 0.002(3) -0.003(4) -0.009(4)
C12B 0.075(6) 0.067(5) 0.036(4) -0.011(4) 0.020(4) -0.039(4)
C13B 0.134(10) 0.121(10) 0.046(6) 0.017(6) 0.000(5) -0.066(8)
C14B 0.135(10) 0.088(8) 0.053(6) 0.009(5) 0.007(6) -0.081(7)
P1B 0.0434(18) 0.0388(15) 0.0432(15) -0.0179(12) 0.0050(12) -0.0137(14)
O1B 0.036(4) 0.041(4) 0.043(4) -0.010(3) 0.006(3) -0.010(3)
O2B 0.036(4) 0.040(4) 0.048(4) -0.021(3) 0.009(3) -0.003(3)
O3B 0.040(4) 0.033(4) 0.038(4) -0.013(3) 0.002(3) -0.007(3)
O4B 0.035(4) 0.045(4) 0.036(4) -0.014(3) 0.000(3) -0.010(3)
O5B 0.046(5) 0.040(4) 0.042(4) -0.018(3) 0.001(3) -0.016(4)
O6B 0.057(5) 0.040(4) 0.039(4) -0.011(3) 0.009(3) -0.024(4)
Cl13 0.0446(18) 0.0645(19) 0.0743(19) -0.0324(16) 0.0127(14) -0.0097(15)
Cl14 0.0548(17) 0.0557(18) 0.0678(17) -0.0191(14) -0.0105(13) 0.0027(14)
Cl15 0.090(2) 0.0513(18) 0.0641(18) -0.0064(14) 0.0053(15) -0.0190(17)
Cl16 0.067(2) 0.0642(18) 0.0633(18) -0.0242(14) 0.0274(14) -0.0264(16)
Cl17 0.0412(16) 0.0561(17) 0.0694(17) -0.0216(13) 0.0024(12) -0.0100(14)
Cl18 0.0646(19) 0.0574(16) 0.0809(18) -0.0418(14) 0.0207(14) -0.0106(14)
Cl19 0.085(2) 0.0727(18) 0.0632(17) -0.0423(14) -0.0017(15) -0.0217(17)
Cl20 0.0521(17) 0.0490(15) 0.0490(15) -0.0092(12) -0.0087(12) -0.0157(13)
Cl21 0.076(2) 0.077(2) 0.0533(17) -0.0075(14) 0.0105(15) -0.0330(18)
Cl22 0.083(2) 0.093(2) 0.0450(17) -0.0197(15) 0.0034(15) -0.0025(18)
Cl23 0.085(2) 0.097(2) 0.068(2) -0.0491(17) -0.0239(17) -0.0056(18)
Cl24 0.057(2) 0.0558(17) 0.091(2) -0.0322(16) -0.0135(16) -0.0177(15)
C15B 0.041(6) 0.050(6) 0.038(5) -0.029(5) 0.015(4) -0.014(5)
C16B 0.040(6) 0.034(5) 0.031(5) -0.006(4) -0.008(4) -0.009(5)
C17B 0.031(6) 0.050(7) 0.048(6) -0.028(5) 0.004(4) -0.008(5)
C18B 0.055(7) 0.040(6) 0.041(6) -0.013(5) -0.005(5) -0.017(5)
C19B 0.078(8) 0.052(7) 0.028(5) -0.012(4) 0.002(5) -0.031(6)
C20B 0.045(7) 0.033(6) 0.040(6) -0.009(5) -0.003(5) -0.001(5)
C21B 0.044(6) 0.032(5) 0.025(5) -0.010(4) 0.004(4) -0.014(5)
C22B 0.039(6) 0.018(5) 0.046(6) -0.002(4) -0.003(4) -0.006(4)
C23B 0.032(6) 0.031(5) 0.050(6) -0.004(4) -0.003(4) -0.001(5)
C24B 0.040(6) 0.027(4) 0.049(5) -0.007(4) -0.001(4) -0.005(4)
C25B 0.052(7) 0.044(5) 0.040(5) -0.022(4) 0.006(4) -0.024(5)
C26B 0.031(5) 0.031(5) 0.054(6) -0.004(4) 0.006(4) -0.015(5)
C28B 0.031(6) 0.044(6) 0.036(6) -0.020(5) -0.006(4) -0.004(5)
C27B 0.035(6) 0.038(6) 0.050(7) -0.021(5) 0.004(5) -0.002(5)
C29B 0.042(7) 0.034(6) 0.049(7) -0.004(5) -0.006(5) 0.004(5)
C30B 0.071(8) 0.047(6) 0.034(5) -0.017(5) -0.015(5) 0.004(6)
C31B 0.059(7) 0.043(6) 0.060(7) -0.021(5) -0.009(5) -0.002(5)
C32B 0.040(6) 0.052(6) 0.053(7) -0.028(5) -0.002(5) -0.001(5)
N1A 0.112(11) 0.079(6) 0.152(10) -0.010(6) -0.038(8) -0.002(6)
C33A 0.070(10) 0.189(15) 0.129(11) -0.040(10) 0.006(8) -0.050(11)
C34A 0.057(8) 0.078(8) 0.086(9) -0.031(7) -0.014(7) 0.000(7)
N1B 0.061(7) 0.087(8) 0.198(12) -0.001(7) 0.033(7) -0.012(6)
C33B 0.084(10) 0.077(8) 0.113(11) -0.038(8) -0.013(8) -0.031(8)
C34B 0.035(6) 0.071(8) 0.090(9) -0.006(7) -0.006(6) -0.015(6)
N1C 0.136(12) 0.155(12) 0.127(8) -0.077(8) 0.003(7) -0.047(10)
C33C 0.085(11) 0.104(12) 0.156(16) -0.031(11) -0.002(10) -0.008(9)
C34C 0.127(15) 0.099(12) 0.115(12) -0.040(10) 0.029(10) -0.070(11)
N1D 0.103(12) 0.34(2) 0.207(16) -0.182(15) -0.002(11) -0.035(14)
C33D 0.056(11) 0.26(2) 0.24(2) -0.058(17) -0.012(12) 0.065(13)
C34D 0.125(15) 0.22(2) 0.092(11) -0.069(12) 0.026(10) -0.117(16)

loop_
_atom_type_symbol
_atom_type_description
_atom_type_scat_dispersion_real
_atom_type_scat_dispersion_imag
_atom_type_scat_source
C C 0.0033 0.0016 'International Tables Vol C Tables 4.2.6.8 and 6.1.1.4'
H H 0.0000 0.0000 'International Tables Vol C Tables 4.2.6.8 and 6.1.1.4'
Cl Cl 0.1484 0.1585 'International Tables Vol C Tables 4.2.6.8 and 6.1.1.4'
O O 0.0106 0.0060 'International Tables Vol C Tables 4.2.6.8 and 6.1.1.4'
P P 0.1023 0.0942 'International Tables Vol C Tables 4.2.6.8 and 6.1.1.4'
S S 0.1246 0.1234 'International Tables Vol C Tables 4.2.6.8 and 6.1.1.4'
N N 0.0061 0.0033 'International Tables Vol C Tables 4.2.6.8 and 6.1.1.4'

loop_
_geom_angle_atom_site_label_1
_geom_angle_atom_site_label_2
_geom_angle_atom_site_label_3
_geom_angle
C5A S1A C1A 101.3(4)
C6A S2A C2A 104.7(5)
C5A S3A C7A 92.8(5)
C6A S4A C7A 96.0(5)
C8A S5A C9A 97.6(5)
C10A S6A C8A 94.9(5)
C9A S7A C11A 104.8(5)
C10A S8A C12A 103.7(5)
C6A C5A S3A 117.9(8)
C6A C5A S1A 127.7(8)
S3A C5A S1A 114.2(6)
C5A C6A S4A 116.3(8)
C5A C6A S2A 126.6(9)
S4A C6A S2A 117.0(6)
C8A C7A S4A 124.4(8)
C8A C7A S3A 118.7(7)
S4A C7A S3A 116.8(6)
C7A C8A S5A 125.4(8)
C7A C8A S6A 119.5(8)
S5A C8A S6A 115.0(7)
C10A C9A S7A 133.0(8)
C10A C9A S5A 111.7(7)
S7A C9A S5A 115.2(6)
C9A C10A S6A 120.7(8)
C9A C10A S8A 121.6(8)
S6A C10A S8A 117.6(5)
C2A C1A C3A 109.5(7)
C2A C1A S1A 112.1(5)
C3A C1A S1A 106.9(6)
C2A C1A H1A 109.4
C3A C1A H1A 109.4
S1A C1A H1A 109.4
C1A C2A C4A 115.9(6)
C1A C2A S2A 112.9(5)
C4A C2A S2A 102.7(6)
C1A C2A H2A 108.3
C4A C2A H2A 108.3
S2A C2A H2A 108.3
C1A C3A H3A1 109.5
C1A C3A H3A2 109.5
H3A1 C3A H3A2 109.5
C1A C3A H3A3 109.5
H3A1 C3A H3A3 109.5
H3A2 C3A H3A3 109.5
C2A C4A H4A1 109.5
C2A C4A H4A2 109.5
H4A1 C4A H4A2 109.5
C2A C4A H4A3 109.5
H4A1 C4A H4A3 109.5
H4A2 C4A H4A3 109.5
C12A C11A C13A 113.4(8)
C12A C11A S7A 114.3(6)
C13A C11A S7A 104.3(6)
C12A C11A H11A 108.2
C13A C11A H11A 108.2
S7A C11A H11A 108.2
C14A C12A C11A 111.6(8)
C14A C12A S8A 105.0(8)
C11A C12A S8A 114.0(6)
C14A C12A H12A 108.7
C11A C12A H12A 108.7
S8A C12A H12A 108.7
C11A C13A H13A 109.5
C11A C13A H13B 109.5
H13A C13A H13B 109.5
C11A C13A H13C 109.5
H13A C13A H13C 109.5
H13B C13A H13C 109.5
C12A C14A H14A 109.5
C12A C14A H14B 109.5
H14A C14A H14B 109.5
C12A C14A H14C 109.5
H14A C14A H14C 109.5
H14B C14A H14C 109.5
O1A P1A O3A 87.7(3)
O1A P1A O5A 87.8(3)
O3A P1A O5A 88.5(4)
O1A P1A O2A 91.3(3)
O3A P1A O2A 177.7(4)
O5A P1A O2A 93.4(3)
O1A P1A O4A 92.7(3)
O3A P1A O4A 91.1(3)
O5A P1A O4A 179.4(4)
O2A P1A O4A 86.9(4)
O1A P1A O6A 178.4(3)
O3A P1A O6A 93.5(3)
O5A P1A O6A 91.1(3)
O2A P1A O6A 87.6(3)
O4A P1A O6A 88.4(3)
C15A O1A P1A 110.5(6)
C16A O2A P1A 110.7(6)
C21A O3A P1A 111.3(7)
C22A O4A P1A 109.1(7)
C27A O5A P1A 110.5(6)
C28A O6A P1A 110.5(6)
O1A C15A C16A 114.7(8)
O1A C15A C20A 126.4(10)
C16A C15A C20A 118.8(10)
O2A C16A C15A 112.3(9)
O2A C16A C17A 123.4(10)
C15A C16A C17A 124.2(9)
C16A C17A C18A 118.4(10)
C16A C17A Cl1 121.2(8)
C18A C17A Cl1 120.3(9)
C19A C18A C17A 116.7(10)
C19A C18A Cl2 123.0(8)
C17A C18A Cl2 120.2(9)
C18A C19A C20A 123.3(9)
C18A C19A Cl3 117.8(9)
C20A C19A Cl3 118.9(9)
C15A C20A C19A 118.4(10)
C15A C20A Cl4 120.2(9)
C19A C20A Cl4 121.4(8)
C22A C21A O3A 114.4(9)
C22A C21A C26A 119.5(11)
O3A C21A C26A 126.0(12)
C21A C22A C23A 124.0(10)
C21A C22A O4A 114.0(9)
C23A C22A O4A 121.9(11)
C22A C23A C24A 114.8(11)
C22A C23A Cl5 120.9(9)
C24A C23A Cl5 124.3(9)
C25A C24A C23A 121.3(10)
C25A C24A Cl6 122.6(9)
C23A C24A Cl6 116.1(10)
C26A C25A C24A 121.2(10)
C26A C25A Cl7 120.6(10)
C24A C25A Cl7 118.2(9)
C25A C26A C21A 119.0(12)
C25A C26A Cl8 121.8(9)
C21A C26A Cl8 119.2(9)
O5A C27A C28A 115.2(9)
O5A C27A C32A 125.7(9)
C28A C27A C32A 119.0(9)
O6A C28A C29A 125.6(10)
O6A C28A C27A 111.8(9)
C29A C28A C27A 122.6(10)
C28A C29A C30A 118.3(9)
C28A C29A Cl9 120.2(8)
C30A C29A Cl9 121.5(8)
C29A C30A C31A 120.9(9)
C29A C30A Cl10 118.9(8)
C31A C30A Cl10 120.1(8)
C32A C31A C30A 119.8(10)
C32A C31A Cl11 119.5(8)
C30A C31A Cl11 120.7(8)
C31A C32A C27A 119.2(9)
C31A C32A Cl12 122.2(8)
C27A C32A Cl12 118.6(7)
C5B S1B C1B 103.2(5)
C6B S2B C2B 100.5(4)
C7B S3B C5B 96.2(5)
C6B S4B C7B 93.5(5)
C8B S5B C9B 95.4(5)
C8B S6B C10B 98.0(5)
C9B S7B C11B 99.8(4)
C10B S8B C12B 103.0(5)
C6B C5B S1B 133.5(8)
C6B C5B S3B 112.4(8)
S1B C5B S3B 114.1(6)
C5B C6B S4B 121.7(7)
C5B C6B S2B 122.5(8)
S4B C6B S2B 115.7(5)
C8B C7B S3B 124.1(7)
C8B C7B S4B 119.7(8)
S3B C7B S4B 116.2(6)
C7B C8B S6B 126.0(7)
C7B C8B S5B 120.1(8)
S6B C8B S5B 113.9(6)
C10B C9B S7B 130.2(8)
C10B C9B S5B 118.2(7)
S7B C9B S5B 111.4(6)
C9B C10B S8B 128.7(8)
C9B C10B S6B 114.3(9)
S8B C10B S6B 117.0(6)
C2B C1B C3B 114.7(8)
C2B C1B S1B 115.1(6)
C3B C1B S1B 102.6(7)
C2B C1B H1B 108.0
C3B C1B H1B 108.0
S1B C1B H1B 108.0
C1B C2B C4B 114.0(7)
C1B C2B S2B 113.3(6)
C4B C2B S2B 104.8(6)
C1B C2B H2B 108.2
C4B C2B H2B 108.2
S2B C2B H2B 108.2
C1B C3B H3B1 109.5
C1B C3B H3B2 109.5
H3B1 C3B H3B2 109.5
C1B C3B H3B3 109.5
H3B1 C3B H3B3 109.5
H3B2 C3B H3B3 109.5
C2B C4B H4B1 109.5
C2B C4B H4B2 109.5
H4B1 C4B H4B2 109.5
C2B C4B H4B3 109.5
H4B1 C4B H4B3 109.5
H4B2 C4B H4B3 109.5
C13B C11B C12B 111.5(8)
C13B C11B S7B 105.1(7)
C12B C11B S7B 114.2(5)
C13B C11B H11B 108.6
C12B C11B H11B 108.6
S7B C11B H11B 108.6
C14B C12B C11B 116.7(7)
C14B C12B S8B 102.7(7)
C11B C12B S8B 112.8(5)
C14B C12B H12B 108.1
C11B C12B H12B 108.1
S8B C12B H12B 108.1
C11B C13B H13D 109.5
C11B C13B H13E 109.5
H13D C13B H13E 109.5
C11B C13B H13F 109.5
H13D C13B H13F 109.5
H13E C13B H13F 109.5
C12B C14B H14D 109.5
C12B C14B H14E 109.5
H14D C14B H14E 109.5
C12B C14B H14F 109.5
H14D C14B H14F 109.5
H14E C14B H14F 109.5
O4B P1B O3B 90.7(3)
O4B P1B O5B 88.6(3)
O3B P1B O5B 179.2(4)
O4B P1B O6B 93.3(3)
O3B P1B O6B 89.2(4)
O5B P1B O6B 90.3(4)
O4B P1B O1B 88.2(3)
O3B P1B O1B 92.6(3)
O5B P1B O1B 88.0(4)
O6B P1B O1B 177.6(4)
O4B P1B O2B 176.8(3)
O3B P1B O2B 87.2(3)
O5B P1B O2B 93.5(3)
O6B P1B O2B 89.0(3)
O1B P1B O2B 89.5(3)
C15B O1B P1B 112.5(6)
C16B O2B P1B 112.4(6)
C21B O3B P1B 111.9(6)
C22B O4B P1B 112.1(6)
C27B O5B P1B 113.3(8)
C28B O6B P1B 112.2(7)
O1B C15B C20B 127.8(9)
O1B C15B C16B 113.2(9)
C20B C15B C16B 119.0(9)
O2B C16B C17B 126.2(10)
O2B C16B C15B 112.1(8)
C17B C16B C15B 121.7(10)
C16B C17B C18B 119.1(10)
C16B C17B Cl13 118.0(9)
C18B C17B Cl13 122.7(8)
C17B C18B C19B 118.0(9)
C17B C18B Cl14 120.6(8)
C19B C18B Cl14 121.4(8)
C20B C19B C18B 123.6(10)
C20B C19B Cl15 118.7(9)
C18B C19B Cl15 117.6(8)
C19B C20B C15B 118.6(10)
C19B C20B Cl16 123.2(8)
C15B C20B Cl16 118.2(7)
C26B C21B O3B 125.2(9)
C26B C21B C22B 124.0(9)
O3B C21B C22B 110.7(9)
O4B C22B C21B 113.7(8)
O4B C22B C23B 128.1(9)
C21B C22B C23B 118.3(10)
C24B C23B C22B 118.9(9)
C24B C23B Cl17 122.7(8)
C22B C23B Cl17 118.4(9)
C25B C24B C23B 120.5(9)
C25B C24B Cl18 120.2(8)
C23B C24B Cl18 119.2(8)
C24B C25B C26B 121.0(9)
C24B C25B Cl19 120.7(8)
C26B C25B Cl19 118.3(8)
C21B C26B C25B 117.3(9)
C21B C26B Cl20 120.7(8)
C25B C26B Cl20 121.9(8)
C29B C28B O6B 125.7(11)
C29B C28B C27B 122.8(10)
O6B C28B C27B 111.4(9)
O5B C27B C32B 127.8(12)
O5B C27B C28B 112.8(10)
C32B C27B C28B 119.3(10)
C28B C29B C30B 116.9(12)
C28B C29B Cl21 121.8(9)
C30B C29B Cl21 121.3(9)
C31B C30B C29B 120.0(10)
C31B C30B Cl22 122.5(9)
C29B C30B Cl22 117.4(11)
C32B C31B C30B 119.6(11)
C32B C31B Cl23 123.1(12)
C30B C31B Cl23 117.2(10)
C27B C32B C31B 121.2(12)
C27B C32B Cl24 118.9(9)
C31B C32B Cl24 119.9(10)
C34A C33A H33A 109.5
C34A C33A H33B 109.5
H33A C33A H33B 109.5
C34A C33A H33C 109.5
H33A C33A H33C 109.5
H33B C33A H33C 109.5
N1A C34A C33A 168.3(18)
C34B C33B H33D 109.5
C34B C33B H33E 109.5
H33D C33B H33E 109.5
C34B C33B H33F 109.5
H33D C33B H33F 109.5
H33E C33B H33F 109.5
N1B C34B C33B 173.3(15)
C34C C33C H33G 109.5
C34C C33C H33H 109.5
H33G C33C H33H 109.5
C34C C33C H33I 109.5
H33G C33C H33I 109.5
H33H C33C H33I 109.5
N1C C34C C33C 172.2(18)
C34D C33D H33J 109.5
C34D C33D H33K 109.5
H33J C33D H33K 109.5
C34D C33D H33L 109.5
H33J C33D H33L 109.5
H33K C33D H33L 109.5
N1D C34D C33D 162(3)

loop_
_geom_bond_atom_site_label_1
_geom_bond_atom_site_label_2
_geom_bond_distance
S1A C5A 1.790(11)
S1A C1A 1.829(8)
S2A C6A 1.734(10)
S2A C2A 1.843(8)
S3A C5A 1.711(10)
S3A C7A 1.737(11)
S4A C6A 1.669(12)
S4A C7A 1.688(10)
S5A C8A 1.691(10)
S5A C9A 1.765(11)
S6A C10A 1.682(10)
S6A C8A 1.754(11)
S7A C9A 1.684(11)
S7A C11A 1.811(8)
S8A C10A 1.780(10)
S8A C12A 1.810(10)
C5A C6A 1.375(14)
C7A C8A 1.401(14)
C9A C10A 1.387(13)
C1A C2A 1.506(9)
C1A C3A 1.541(14)
C1A H1A 0.9800
C2A C4A 1.537(12)
C2A H2A 0.9800
C3A H3A1 0.9600
C3A H3A2 0.9600
C3A H3A3 0.9600
C4A H4A1 0.9600
C4A H4A2 0.9600
C4A H4A3 0.9600
C11A C12A 1.528(11)
C11A C13A 1.532(12)
C11A H11A 0.9800
C12A C14A 1.524(16)
C12A H12A 0.9800
C13A H13A 0.9600
C13A H13B 0.9600
C13A H13C 0.9600
C14A H14A 0.9600
C14A H14B 0.9600
C14A H14C 0.9600
P1A O1A 1.709(7)
P1A O3A 1.710(7)
P1A O5A 1.715(7)
P1A O2A 1.715(7)
P1A O4A 1.726(8)
P1A O6A 1.733(7)
O1A C15A 1.341(12)
O2A C16A 1.362(10)
O3A C21A 1.353(12)
O4A C22A 1.397(12)
O5A C27A 1.321(11)
O6A C28A 1.354(11)
Cl1 C17A 1.712(11)
Cl2 C18A 1.681(11)
Cl3 C19A 1.763(10)
Cl4 C20A 1.701(12)
Cl5 C23A 1.714(13)
Cl6 C24A 1.754(10)
Cl7 C25A 1.744(10)
Cl8 C26A 1.732(13)
Cl9 C29A 1.719(11)
Cl10 C30A 1.743(10)
Cl11 C31A 1.712(11)
Cl12 C32A 1.707(11)
C15A C16A 1.369(14)
C15A C20A 1.384(13)
C16A C17A 1.383(14)
C17A C18A 1.426(13)
C18A C19A 1.399(17)
C19A C20A 1.406(16)
C21A C22A 1.327(15)
C21A C26A 1.402(14)
C22A C23A 1.391(14)
C23A C24A 1.418(16)
C24A C25A 1.359(16)
C25A C26A 1.351(15)
C27A C28A 1.396(14)
C27A C32A 1.418(13)
C28A C29A 1.356(13)
C29A C30A 1.403(14)
C30A C31A 1.406(15)
C31A C32A 1.384(13)
S1B C5B 1.707(12)
S1B C1B 1.837(9)
S2B C6B 1.782(9)
S2B C2B 1.830(8)
S3B C7B 1.691(11)
S3B C5B 1.777(9)
S4B C6B 1.698(11)
S4B C7B 1.749(9)
S5B C8B 1.744(9)
S5B C9B 1.791(11)
S6B C8B 1.735(11)
S6B C10B 1.773(10)
S7B C9B 1.732(10)
S7B C11B 1.787(8)
S8B C10B 1.676(12)
S8B C12B 1.836(7)
C5B C6B 1.344(13)
C7B C8B 1.355(14)
C9B C10B 1.339(13)
C1B C2B 1.492(10)
C1B C3B 1.527(15)
C1B H1B 0.9800
C2B C4B 1.511(11)
C2B H2B 0.9800
C3B H3B1 0.9600
C3B H3B2 0.9600
C3B H3B3 0.9600
C4B H4B1 0.9600
C4B H4B2 0.9600
C4B H4B3 0.9600
C11B C13B 1.525(13)
C11B C12B 1.536(10)
C11B H11B 0.9800
C12B C14B 1.515(14)
C12B H12B 0.9800
C13B H13D 0.9600
C13B H13E 0.9600
C13B H13F 0.9600
C14B H14D 0.9600
C14B H14E 0.9600
C14B H14F 0.9600
P1B O4B 1.688(7)
P1B O3B 1.700(7)
P1B O5B 1.716(7)
P1B O6B 1.723(7)
P1B O1B 1.729(7)
P1B O2B 1.740(7)
O1B C15B 1.344(11)
O2B C16B 1.349(11)
O3B C21B 1.380(11)
O4B C22B 1.343(11)
O5B C27B 1.317(12)
O6B C28B 1.356(11)
Cl13 C17B 1.736(11)
Cl14 C18B 1.714(10)
Cl15 C19B 1.775(10)
Cl16 C20B 1.724(11)
Cl17 C23B 1.733(10)
Cl18 C24B 1.721(10)
Cl19 C25B 1.742(10)
Cl20 C26B 1.728(10)
Cl21 C29B 1.701(13)
Cl22 C30B 1.714(12)
Cl23 C31B 1.695(12)
Cl24 C32B 1.720(14)
C15B C20B 1.368(14)
C15B C16B 1.403(14)
C16B C17B 1.368(13)
C17B C18B 1.382(14)
C18B C19B 1.385(15)
C19B C20B 1.355(13)
C21B C26B 1.329(13)
C21B C22B 1.384(14)
C22B C23B 1.397(13)
C23B C24B 1.393(14)
C24B C25B 1.354(14)
C25B C26B 1.417(13)
C28B C29B 1.342(14)
C28B C27B 1.433(15)
C27B C32B 1.373(14)
C29B C30B 1.475(15)
C30B C31B 1.413(17)
C31B C32B 1.378(16)
N1A C34A 1.117(14)
C33A C34A 1.388(17)
C33A H33A 0.9600
C33A H33B 0.9600
C33A H33C 0.9600
N1B C34B 1.086(15)
C33B C34B 1.432(17)
C33B H33D 0.9600
C33B H33E 0.9600
C33B H33F 0.9600
N1C C34C 1.15(2)
C33C C34C 1.42(2)
C33C H33G 0.9600
C33C H33H 0.9600
C33C H33I 0.9600
N1D C34D 1.08(2)
C33D C34D 1.40(2)
C33D H33J 0.9600
C33D H33K 0.9600
C33D H33L 0.9600
